data_9007946
loop_
_publ_author_name
'Tahiri, A. A.'
'ouarsal R'
'Lachkar, M.'
'Zavalij, P. Y.'
'El Bali, B.'

_publ_section_title
;
 Dipotassium zinc bis(dihydrogendiphosphate) dihydrate, K2Zn(H2P2O7)2*2H2O
;
_journal_name_full 'Acta Crystallographica, Section E'
_journal_page_first i50
_journal_page_last i52
_journal_paper_doi 10.1107/S1600536803005440
_journal_volume 59
_journal_year 2003
_chemical_formula_structural K2Zn(H2P2O7)2*2H2O
_chemical_formula_sum 'H8 K2 O16 P4 Zn'
_space_group_IT_number 2
_symmetry_space_group_name_Hall '-P 1'
_symmetry_space_group_name_H-M 'P -1'
_cell_angle_alpha 80.753
_cell_angle_beta 72.547
_cell_angle_gamma 83.442
_cell_length_a 6.827
_cell_length_b 7.333
_cell_length_c 7.570
_cell_formula_units_Z 1
_cell_volume 355.949
_database_code_amcsd 0010404
_exptl_crystal_density_diffrn 2.480
_cod_original_formula_sum 'K2 Zn O16 H8 P4'
_cod_database_code 9007946
_amcsd_formula_title K2Zn(H2P2O7)2*2H2O

loop_
_space_group_symop_operation_xyz
x,y,z
-x,-y,-z

loop_
_atom_site_aniso_label
_atom_site_aniso_U_11
_atom_site_aniso_U_22
_atom_site_aniso_U_33
_atom_site_aniso_U_12
_atom_site_aniso_U_13
_atom_site_aniso_U_23
K1 0.04220 0.02720 0.03470 0.00500 -0.01930 -0.00880
Zn1 0.02180 0.01350 0.01990 -0.00220 -0.00850 -0.00690
O1W 0.03400 0.01900 0.02200 -0.00680 -0.00570 -0.00450
P1 0.01890 0.01520 0.01820 -0.00250 -0.00770 -0.00530
P2 0.01810 0.01470 0.01630 -0.00240 -0.00550 -0.00590
O1 0.01930 0.03100 0.02000 -0.00030 -0.00820 -0.01060
O2 0.02050 0.01590 0.02610 -0.00120 -0.00960 -0.01350
O3 0.02230 0.02500 0.02060 -0.00450 -0.01140 0.00160
O4 0.03900 0.01610 0.02430 -0.00840 -0.01570 -0.00060
O5 0.02590 0.02090 0.02610 -0.00240 -0.01020 -0.01440
O6 0.02210 0.02800 0.01920 -0.01070 -0.00510 -0.00830
O7 0.03600 0.02000 0.02180 -0.00590 -0.01020 0.00040

loop_
_atom_site_label
_atom_site_fract_x
_atom_site_fract_y
_atom_site_fract_z
_atom_site_U_iso_or_equiv
K1 0.89203 0.26588 0.70406 0.03300
Zn1 0.50000 0.50000 0.50000 0.01720
O1W 0.54960 0.70840 0.26590 0.02490
H1W 0.61160 0.66200 0.17120 0.06000
H2W 0.59710 0.79500 0.27870 0.10000
P1 0.32331 0.27285 0.24797 0.01650
P2 0.75109 0.18972 0.24168 0.01570
O1 0.56230 0.23170 0.15280 0.02220
O2 0.29360 0.39260 0.39670 0.01890
O3 0.23760 0.34990 0.09070 0.02160
O4 0.23620 0.08150 0.33590 0.02460
H4 0.24920 0.05490 0.44140 0.10000
O5 0.74180 0.32760 0.37080 0.02230
O6 0.93030 0.21440 0.06150 0.02200
H6 0.01680 0.27380 0.07750 0.07000
O7 0.74670 -0.00920 0.33070 0.02570

loop_
_cod_related_entry_id
_cod_related_entry_database
_cod_related_entry_code
1 AMCSD 0010404
